data_7105861
loop_
_publ_author_name
'Jian-Bin Lin'
'Wei Xue'
'Jie-Peng Zhang'
'Xiao-Ming Chen'

_publ_section_title
;
 An ionic porous coordination framework exhibiting high CO2 affinity and
 CO2/CH4 selectivity
;
_journal_name_full Chem.Commun.
_journal_page_first 926
_journal_paper_doi 10.1039/c0cc04089d
_journal_volume 47
_journal_year 2011
_chemical_formula_sum 'C31 H38 Cl4 Co3 N10 O6'
_chemical_formula_weight 965.30
_chemical_name_systematic
;
?
;
_space_group_IT_number 15
_symmetry_cell_setting monoclinic
_symmetry_space_group_name_Hall '-C 2yc'
_symmetry_space_group_name_H-M 'C 1 2/c 1'
_atom_sites_solution_hydrogens geom
_atom_sites_solution_primary direct
_atom_sites_solution_secondary difmap
_audit_creation_method SHELXL-97
_cell_angle_alpha 90.00
_cell_angle_beta 90.197(2)
_cell_angle_gamma 90.00
_cell_formula_units_Z 4
_cell_length_a 20.4490(17)
_cell_length_b 15.5529(13)
_cell_length_c 13.6581(11)
_cell_measurement_reflns_used 1638
_cell_measurement_temperature 120(2)
_cell_measurement_theta_max 23.9725
_cell_measurement_theta_min 2.218
_cell_volume 4343.8(6)
_computing_cell_refinement 'SAINT+ Ver. 6.22, Bruker AXS Inc., 2001.'
_computing_data_collection 'SMART Bruker AXS Inc., 1998.'
_computing_data_reduction 'SAINT+ Ver. 6.22, Bruker AXS Inc., 2001.'
_computing_molecular_graphics 'SHELXTL Ver. 6.12, (Sheldrick, 2000)'
_computing_publication_material 'SHELXTL Ver. 6.12, (Sheldrick, 2000)'
_computing_structure_refinement 'SHELXTL Ver. 6.12, (Sheldrick, 2000)'
_computing_structure_solution 'SHELXTL Ver. 6.12, (Sheldrick, 2000)'
_diffrn_ambient_temperature 120(2)
_diffrn_measured_fraction_theta_full 0.966
_diffrn_measured_fraction_theta_max 0.966
_diffrn_measurement_device_type 'Bruker Apex CCd'
_diffrn_measurement_method '\w scan'
_diffrn_radiation_monochromator graphite
_diffrn_radiation_source 'fine-focus sealed tube'
_diffrn_radiation_type MoK\a
_diffrn_radiation_wavelength 0.71073
_diffrn_reflns_av_R_equivalents 0.0360
_diffrn_reflns_av_sigmaI/netI 0.0558
_diffrn_reflns_limit_h_max 24
_diffrn_reflns_limit_h_min -16
_diffrn_reflns_limit_k_max 18
_diffrn_reflns_limit_k_min -12
_diffrn_reflns_limit_l_max 13
_diffrn_reflns_limit_l_min -15
_diffrn_reflns_number 7790
_diffrn_reflns_theta_full 25.00
_diffrn_reflns_theta_max 25.00
_diffrn_reflns_theta_min 1.64
_exptl_absorpt_coefficient_mu 1.429
_exptl_absorpt_correction_T_max 0.8703
_exptl_absorpt_correction_T_min 0.7440
_exptl_absorpt_correction_type multi-scan
_exptl_absorpt_process_details SADABS
_exptl_crystal_colour blue
_exptl_crystal_density_diffrn 1.476
_exptl_crystal_density_method 'not measured'
_exptl_crystal_description block
_exptl_crystal_F_000 1964
_exptl_crystal_size_max 0.22
_exptl_crystal_size_mid 0.13
_exptl_crystal_size_min 0.10
_refine_diff_density_max 1.152
_refine_diff_density_min -0.549
_refine_diff_density_rms 0.133
_refine_ls_extinction_method none
_refine_ls_goodness_of_fit_ref 1.007
_refine_ls_hydrogen_treatment constr
_refine_ls_matrix_type full
_refine_ls_number_parameters 236
_refine_ls_number_reflns 3721
_refine_ls_number_restraints 5
_refine_ls_restrained_S_all 1.013
_refine_ls_R_factor_all 0.0830
_refine_ls_R_factor_gt 0.0621
_refine_ls_shift/su_max 0.000
_refine_ls_shift/su_mean 0.000
_refine_ls_structure_factor_coef Fsqd
_refine_ls_weighting_details 'calc w=1/[\s^2^(Fo^2^)+(0.1420P)^2^+0.0000P] where P=(Fo^2^+2Fc^2^)/3'
_refine_ls_weighting_scheme calc
_refine_ls_wR_factor_gt 0.1786
_refine_ls_wR_factor_ref 0.2039
_reflns_number_gt 2814
_reflns_number_total 3721
_reflns_threshold_expression >2sigma(I)
_cod_data_source_file C0CC04089D.TXT
_cod_data_source_block 1-g
_cod_depositor_comments
;
The following automatic conversions were performed:
'_symmetry_cell_setting' value 'Monoclinic' changed to 'monoclinic'
according to '/home/saulius/struct/CIF-dictionaries/cif_core.dic'
dictionary named 'cif_core.dic' version 2.4.1 from 2010-06-29.

Automatic conversion script
Id: cif_fix_enum 1527 2010-12-29 10:47:43Z saulius 
;
_cod_original_sg_symbol_H-M C2/c
_cod_database_code 7105861

loop_
_symmetry_equiv_pos_as_xyz
'x, y, z'
'-x, y, -z+1/2'
'x+1/2, y+1/2, z'
'-x+1/2, y+1/2, -z+1/2'
'-x, -y, -z'
'x, -y, z-1/2'
'-x+1/2, -y+1/2, -z'
'x+1/2, -y+1/2, z-1/2'

loop_
_atom_site_label
_atom_site_type_symbol
_atom_site_fract_x
_atom_site_fract_y
_atom_site_fract_z
_atom_site_U_iso_or_equiv
_atom_site_adp_type
_atom_site_occupancy
_atom_site_symmetry_multiplicity
_atom_site_calc_flag
_atom_site_refinement_flags
_atom_site_disorder_assembly
_atom_site_disorder_group
Co1 Co 0.2500 0.2500 0.5000 0.0191(3) Uani 1 2 d S . .
Co2 Co 0.15946(3) 0.11637(5) 0.63349(5) 0.0268(3) Uani 1 1 d . . .
Cl1 Cl 0.12628(8) -0.01359(10) 0.57716(13) 0.0487(5) Uani 1 1 d . . .
Cl2 Cl 0.10410(7) 0.15573(11) 0.76973(11) 0.0423(4) Uani 1 1 d . . .
O1 O 0.34497(16) 0.2958(2) 0.4705(2) 0.0223(8) Uani 1 1 d . . .
N1 N 0.2910(2) 0.1763(3) 0.6063(3) 0.0238(10) Uani 1 1 d . . .
N2 N 0.2564(2) 0.1159(3) 0.6588(3) 0.0249(10) Uani 1 1 d . . .
N3 N 0.3629(2) 0.0985(3) 0.6917(4) 0.0403(13) Uani 1 1 d . . .
N4 N 0.2660(2) -0.1428(3) 0.8964(3) 0.0304(11) Uani 1 1 d . . .
C1 C 0.4027(2) 0.2738(3) 0.5103(4) 0.0225(11) Uani 1 1 d . . .
C2 C 0.4605(3) 0.3110(4) 0.4760(4) 0.0308(13) Uani 1 1 d . . .
H2A H 0.4579 0.3508 0.4234 0.037 Uiso 1 1 calc R . .
C3 C 0.5211(3) 0.2924(4) 0.5151(4) 0.0404(15) Uani 1 1 d . . .
H3A H 0.5592 0.3200 0.4906 0.048 Uiso 1 1 calc R . .
C4 C 0.5259(3) 0.2332(5) 0.5904(5) 0.0472(18) Uani 1 1 d . . .
H4A H 0.5674 0.2193 0.6176 0.057 Uiso 1 1 calc R . .
C5 C 0.4705(3) 0.1950(5) 0.6254(5) 0.0456(17) Uani 1 1 d . . .
H5A H 0.4741 0.1550 0.6776 0.055 Uiso 1 1 calc R . .
C6 C 0.4088(3) 0.2132(4) 0.5866(4) 0.0310(13) Uani 1 1 d . . .
C7 C 0.3533(3) 0.1632(4) 0.6286(4) 0.0301(13) Uani 1 1 d . . .
C8 C 0.3018(3) 0.0718(4) 0.7082(4) 0.0330(13) Uani 1 1 d . . .
C9 C 0.2877(3) -0.0029(4) 0.7732(4) 0.0323(13) Uani 1 1 d . . .
C10 C 0.2269(3) -0.0215(5) 0.8077(5) 0.0502(18) Uani 1 1 d . . .
H10A H 0.1905 0.0135 0.7907 0.060 Uiso 1 1 calc R . .
C11 C 0.2188(3) -0.0924(4) 0.8681(5) 0.0434(17) Uani 1 1 d . . .
H11A H 0.1759 -0.1049 0.8903 0.052 Uiso 1 1 calc R . .
C12 C 0.3251(4) -0.1245(5) 0.8619(6) 0.074(3) Uani 1 1 d . . .
H12A H 0.3606 -0.1605 0.8803 0.088 Uiso 1 1 calc R . .
C13 C 0.3373(3) -0.0567(6) 0.8015(7) 0.083(3) Uani 1 1 d . . .
H13A H 0.3805 -0.0467 0.7789 0.100 Uiso 1 1 calc R . .
N1S N 0.0000 -0.0079(5) 0.7500 0.0450(19) Uani 1 2 d S . .
H1SG H -0.0274 0.0265 0.7832 0.054 Uiso 1 1 d R . .
C1S C -0.0381(4) -0.0521(7) 0.6799(7) 0.094(4) Uani 1 1 d . . .
H1SA H -0.0604 -0.0117 0.6385 0.141 Uiso 1 1 d R . .
H1SB H -0.0100 -0.0876 0.6408 0.141 Uiso 1 1 d R . .
H1SC H -0.0695 -0.0875 0.7128 0.141 Uiso 1 1 d R . .
O1W O 0.4716(11) -0.0363(14) 0.5953(15) 0.371(12) Uiso 1 1 d . . .
H1WA H 0.4343 -0.0543 0.5771 0.445 Uiso 1 1 d R . .
H1WB H 0.4640 0.0103 0.6257 0.445 Uiso 1 1 d R . .
O2W O 0.5000 -0.144(2) 0.7500 0.41(2) Uiso 1 2 d S . .
H2WA H 0.4777 -0.1034 0.7247 0.498 Uiso 1 1 d R . .
N1A N 0.2600(7) -0.2358(8) 0.5357(10) 0.075(4) Uiso 0.50 1 d PD A -1
H1AB H 0.2356 -0.2211 0.4806 0.090 Uiso 0.50 1 calc PR A -1
C3A C 0.2254(9) -0.2211(11) 0.6282(11) 0.081(5) Uiso 0.50 1 d PD A -1
H3AA H 0.2044 -0.1659 0.6273 0.121 Uiso 0.50 1 d PR A -1
H3AB H 0.1935 -0.2649 0.6407 0.121 Uiso 0.50 1 d PR A -1
H3AC H 0.2582 -0.2221 0.6787 0.121 Uiso 0.50 1 d PR A -1
C2A C 0.2789(10) -0.3274(9) 0.5389(16) 0.099(7) Uiso 0.50 1 d PD A -1
H2AA H 0.3002 -0.3423 0.4788 0.148 Uiso 0.50 1 d PR A -1
H2AB H 0.3104 -0.3264 0.5911 0.148 Uiso 0.50 1 d PR A -1
H2AC H 0.2457 -0.3693 0.5532 0.148 Uiso 0.50 1 d PR A -1
C1A C 0.3215(14) -0.192(2) 0.542(2) 0.132(10) Uiso 0.50 1 d P A -1
H1AA H 0.3637 -0.2177 0.5472 0.158 Uiso 0.50 1 calc PR A -1
O1A O 0.3078(12) -0.1146(11) 0.5380(18) 0.224(12) Uiso 0.50 1 d PD A -1

loop_
_atom_site_aniso_label
_atom_site_aniso_U_11
_atom_site_aniso_U_22
_atom_site_aniso_U_33
_atom_site_aniso_U_23
_atom_site_aniso_U_13
_atom_site_aniso_U_12
Co1 0.0224(5) 0.0161(5) 0.0190(6) -0.0003(4) -0.0007(4) -0.0002(4)
Co2 0.0264(4) 0.0261(5) 0.0279(5) 0.0071(3) 0.0022(3) -0.0008(3)
Cl1 0.0546(10) 0.0265(8) 0.0651(12) 0.0010(7) -0.0056(8) -0.0089(7)
Cl2 0.0398(9) 0.0559(10) 0.0313(9) 0.0047(7) 0.0076(6) 0.0073(7)
O1 0.0254(19) 0.0185(18) 0.023(2) 0.0046(15) -0.0011(15) -0.0021(15)
N1 0.025(2) 0.023(2) 0.023(2) 0.0004(18) 0.0030(19) -0.0030(18)
N2 0.027(2) 0.022(2) 0.026(3) 0.0067(18) 0.0016(19) -0.0006(19)
N3 0.026(2) 0.043(3) 0.053(4) 0.022(3) -0.005(2) 0.000(2)
N4 0.030(2) 0.031(3) 0.030(3) 0.009(2) -0.003(2) -0.001(2)
C1 0.025(3) 0.017(3) 0.025(3) -0.006(2) 0.003(2) -0.001(2)
C2 0.034(3) 0.034(3) 0.025(3) 0.006(2) 0.000(2) 0.000(3)
C3 0.027(3) 0.057(4) 0.037(4) 0.008(3) -0.001(3) -0.009(3)
C4 0.027(3) 0.059(4) 0.055(4) 0.021(3) -0.006(3) -0.001(3)
C5 0.035(3) 0.056(4) 0.046(4) 0.022(3) -0.005(3) -0.007(3)
C6 0.025(3) 0.035(3) 0.033(3) 0.004(3) -0.005(2) -0.001(2)
C7 0.033(3) 0.031(3) 0.026(3) 0.005(2) -0.001(2) -0.005(2)
C8 0.035(3) 0.030(3) 0.034(3) 0.013(3) -0.003(3) -0.006(3)
C9 0.027(3) 0.035(3) 0.034(3) 0.011(3) 0.000(2) -0.004(2)
C10 0.036(3) 0.052(4) 0.063(5) 0.033(4) -0.003(3) 0.009(3)
C11 0.030(3) 0.044(4) 0.057(4) 0.028(3) 0.005(3) 0.005(3)
C12 0.034(4) 0.083(6) 0.104(7) 0.072(5) 0.007(4) 0.009(4)
C13 0.030(4) 0.086(6) 0.133(8) 0.083(6) 0.001(4) -0.004(4)
N1S 0.040(4) 0.041(4) 0.053(5) 0.000 -0.004(4) 0.000
C1S 0.067(6) 0.121(9) 0.093(7) -0.068(7) -0.018(5) 0.036(6)

loop_
_atom_type_symbol
_atom_type_description
_atom_type_scat_dispersion_real
_atom_type_scat_dispersion_imag
_atom_type_scat_source
C C 0.0033 0.0016 'International Tables Vol C Tables 4.2.6.8 and 6.1.1.4'
H H 0.0000 0.0000 'International Tables Vol C Tables 4.2.6.8 and 6.1.1.4'
N N 0.0061 0.0033 'International Tables Vol C Tables 4.2.6.8 and 6.1.1.4'
O O 0.0106 0.0060 'International Tables Vol C Tables 4.2.6.8 and 6.1.1.4'
Cl Cl 0.1484 0.1585 'International Tables Vol C Tables 4.2.6.8 and 6.1.1.4'
Co Co 0.3494 0.9721 'International Tables Vol C Tables 4.2.6.8 and 6.1.1.4'

loop_
_geom_angle_atom_site_label_1
_geom_angle_atom_site_label_2
_geom_angle_atom_site_label_3
_geom_angle
_geom_angle_site_symmetry_1
_geom_angle_site_symmetry_3
_geom_angle_publ_flag
N1 Co1 N1 180.00(17) . 7_556 ?
N1 Co1 O1 92.90(15) . 7_556 ?
N1 Co1 O1 87.10(15) 7_556 7_556 ?
N1 Co1 O1 87.10(15) . . ?
N1 Co1 O1 92.90(15) 7_556 . ?
O1 Co1 O1 180.00(7) 7_556 . ?
N1 Co1 N4 88.29(17) . 6 ?
N1 Co1 N4 91.71(17) 7_556 6 ?
O1 Co1 N4 90.36(15) 7_556 6 ?
O1 Co1 N4 89.64(15) . 6 ?
N1 Co1 N4 91.71(17) . 4_556 ?
N1 Co1 N4 88.29(17) 7_556 4_556 ?
O1 Co1 N4 89.64(15) 7_556 4_556 ?
O1 Co1 N4 90.36(15) . 4_556 ?
N4 Co1 N4 180.000(1) 6 4_556 ?
O1 Co2 N2 99.72(16) 7_556 . ?
O1 Co2 Cl2 112.48(11) 7_556 . ?
N2 Co2 Cl2 110.78(14) . . ?
O1 Co2 Cl1 111.12(11) 7_556 . ?
N2 Co2 Cl1 110.44(13) . . ?
Cl2 Co2 Cl1 111.72(7) . . ?
C1 O1 Co2 120.4(3) . 7_556 ?
C1 O1 Co1 130.2(3) . . ?
Co2 O1 Co1 109.36(16) 7_556 . ?
C7 N1 N2 105.7(4) . . ?
C7 N1 Co1 130.2(4) . . ?
N2 N1 Co1 123.1(3) . . ?
C8 N2 N1 104.9(4) . . ?
C8 N2 Co2 140.5(4) . . ?
N1 N2 Co2 114.5(3) . . ?
C8 N3 C7 102.0(5) . . ?
C11 N4 C12 116.0(5) . . ?
C11 N4 Co1 122.2(4) . 4_546 ?
C12 N4 Co1 121.7(4) . 4_546 ?
O1 C1 C2 120.1(5) . . ?
O1 C1 C6 123.0(5) . . ?
C2 C1 C6 116.8(5) . . ?
C3 C2 C1 122.9(5) . . ?
C3 C2 H2A 118.5 . . ?
C1 C2 H2A 118.5 . . ?
C2 C3 C4 119.2(6) . . ?
C2 C3 H3A 120.4 . . ?
C4 C3 H3A 120.4 . . ?
C5 C4 C3 119.5(6) . . ?
C5 C4 H4A 120.2 . . ?
C3 C4 H4A 120.2 . . ?
C4 C5 C6 121.9(6) . . ?
C4 C5 H5A 119.0 . . ?
C6 C5 H5A 119.0 . . ?
C5 C6 C1 119.5(5) . . ?
C5 C6 C7 115.9(5) . . ?
C1 C6 C7 124.6(5) . . ?
N1 C7 N3 113.7(5) . . ?
N1 C7 C6 124.3(5) . . ?
N3 C7 C6 122.0(5) . . ?
N2 C8 N3 113.8(5) . . ?
N2 C8 C9 124.4(5) . . ?
N3 C8 C9 121.8(5) . . ?
C10 C9 C13 116.6(6) . . ?
C10 C9 C8 123.5(5) . . ?
C13 C9 C8 119.9(5) . . ?
C9 C10 C11 119.1(6) . . ?
C9 C10 H10A 120.5 . . ?
C11 C10 H10A 120.5 . . ?
N4 C11 C10 124.5(6) . . ?
N4 C11 H11A 117.8 . . ?
C10 C11 H11A 117.8 . . ?
N4 C12 C13 123.4(6) . . ?
N4 C12 H12A 118.3 . . ?
C13 C12 H12A 118.3 . . ?
C12 C13 C9 120.4(6) . . ?
C12 C13 H13A 119.8 . . ?
C9 C13 H13A 119.8 . . ?
C1S N1S C1S 121.7(11) . 2_556 ?
C1S N1S H1SG 106.8 . . ?
C1S N1S H1SG 107.0 2_556 . ?
N1S C1S H1SA 110.0 . . ?
N1S C1S H1SB 109.1 . . ?
H1SA C1S H1SB 109.5 . . ?
N1S C1S H1SC 109.3 . . ?
H1SA C1S H1SC 109.4 . . ?
H1SB C1S H1SC 109.5 . . ?
H1WA O1W H1WB 104.9 . . ?
C1A N1A C3A 107.7(15) . . ?
C1A N1A C2A 102.9(16) . . ?
C3A N1A C2A 104.5(14) . . ?
C1A N1A H1AB 113.6 . . ?
C3A N1A H1AB 113.6 . . ?
C2A N1A H1AB 113.6 . . ?
N1A C3A H3AA 110.2 . . ?
N1A C3A H3AB 111.9 . . ?
H3AA C3A H3AB 109.5 . . ?
N1A C3A H3AC 106.2 . . ?
H3AA C3A H3AC 109.5 . . ?
H3AB C3A H3AC 109.5 . . ?
N1A C2A H2AA 109.0 . . ?
N1A C2A H2AB 100.4 . . ?
H2AA C2A H2AB 109.5 . . ?
N1A C2A H2AC 118.4 . . ?
H2AA C2A H2AC 109.5 . . ?
H2AB C2A H2AC 109.5 . . ?
O1A C1A N1A 105(2) . . ?
O1A C1A H1AA 127.5 . . ?
N1A C1A H1AA 127.5 . . ?

loop_
_geom_bond_atom_site_label_1
_geom_bond_atom_site_label_2
_geom_bond_distance
_geom_bond_site_symmetry_2
_geom_bond_publ_flag
Co1 N1 2.029(4) . ?
Co1 N1 2.029(4) 7_556 ?
Co1 O1 2.109(3) 7_556 ?
Co1 O1 2.109(3) . ?
Co1 N4 2.211(5) 6 ?
Co1 N4 2.211(5) 4_556 ?
Co2 O1 1.972(3) 7_556 ?
Co2 N2 2.012(4) . ?
Co2 Cl2 2.2656(17) . ?
Co2 Cl1 2.2658(17) . ?
O1 C1 1.343(6) . ?
O1 Co2 1.972(3) 7_556 ?
N1 C7 1.326(7) . ?
N1 N2 1.377(6) . ?
N2 C8 1.336(7) . ?
N3 C8 1.336(7) . ?
N3 C7 1.338(7) . ?
N4 C11 1.303(7) . ?
N4 C12 1.329(8) . ?
N4 Co1 2.211(5) 4_546 ?
C1 C2 1.399(7) . ?
C1 C6 1.410(8) . ?
C2 C3 1.378(8) . ?
C2 H2A 0.9500 . ?
C3 C4 1.383(9) . ?
C3 H3A 0.9500 . ?
C4 C5 1.367(9) . ?
C4 H4A 0.9500 . ?
C5 C6 1.396(8) . ?
C5 H5A 0.9500 . ?
C6 C7 1.491(8) . ?
C8 C9 1.490(8) . ?
C9 C10 1.363(8) . ?
C9 C13 1.371(9) . ?
C10 C11 1.386(9) . ?
C10 H10A 0.9500 . ?
C11 H11A 0.9500 . ?
C12 C13 1.362(9) . ?
C12 H12A 0.9500 . ?
C13 H13A 0.9500 . ?
N1S C1S 1.410(9) . ?
N1S C1S 1.410(9) 2_556 ?
N1S H1SG 0.8999 . ?
C1S H1SA 0.9601 . ?
C1S H1SB 0.9599 . ?
C1S H1SC 0.9601 . ?
O1W H1WA 0.8498 . ?
O1W H1WB 0.8500 . ?
O2W H2WA 0.8500 . ?
N1A C1A 1.43(3) . ?
N1A C3A 1.467(9) . ?
N1A C2A 1.477(9) . ?
N1A H1AB 0.9300 . ?
C3A H3AA 0.9601 . ?
C3A H3AB 0.9600 . ?
C3A H3AC 0.9600 . ?
C2A H2AA 0.9600 . ?
C2A H2AB 0.9600 . ?
C2A H2AC 0.9600 . ?
C1A O1A 1.24(3) . ?
C1A H1AA 0.9500 . ?
